data_7212251
loop_
_publ_author_name
'Liu, Chun-Sen'
'Wang, Jun-Jie'
'Chang, Ze'
'Yan, Li-Fen'
'Bu, Xian-He'

_publ_section_title
;
 Cadmium(ii) coordination polymers based on a bulky anthracene-based
 dicarboxylate ligand: crystal structures and luminescent properties
;
_journal_issue 6
_journal_name_full CrystEngComm
_journal_page_first 1833
_journal_paper_doi 10.1039/b923516g
_journal_volume 12
_journal_year 2010
_chemical_formula_sum 'C64 H44 Cd2 N12 O8'
_chemical_formula_weight 1333.91
_chemical_name_systematic
;
?
;
_space_group_IT_number 15
_symmetry_cell_setting monoclinic
_symmetry_space_group_name_Hall '-C 2yc'
_symmetry_space_group_name_H-M 'C 1 2/c 1'
_atom_sites_solution_hydrogens geom
_atom_sites_solution_primary direct
_atom_sites_solution_secondary difmap
_audit_creation_method SHELXL-97
_cell_angle_alpha 90.00
_cell_angle_beta 99.776(5)
_cell_angle_gamma 90.00
_cell_formula_units_Z 8
_cell_length_a 20.542(5)
_cell_length_b 28.488(7)
_cell_length_c 20.519(5)
_cell_measurement_reflns_used 9715
_cell_measurement_temperature 294(2)
_cell_measurement_theta_max 27.8565
_cell_measurement_theta_min 1.4295
_cell_volume 11833(5)
_computing_cell_refinement 'Bruker SMART'
_computing_data_collection 'Bruker SMART'
_computing_data_reduction 'Bruker SAINT'
_computing_molecular_graphics 'Bruker SHELXTL'
_computing_publication_material 'Bruker SHELXTL'
_computing_structure_refinement 'SHELXL-97 (Sheldrick, 1997)'
_computing_structure_solution 'SHELXS-97 (Sheldrick, 1990)'
_diffrn_ambient_temperature 294(2)
_diffrn_measured_fraction_theta_full 0.998
_diffrn_measured_fraction_theta_max 0.998
_diffrn_measurement_device_type 'CCD area detector'
_diffrn_measurement_method 'phi and omega scans'
_diffrn_radiation_monochromator graphite
_diffrn_radiation_source 'fine-focus sealed tube'
_diffrn_radiation_type MoK\a
_diffrn_radiation_wavelength 0.71070
_diffrn_reflns_av_R_equivalents 0.0527
_diffrn_reflns_av_sigmaI/netI 0.0465
_diffrn_reflns_limit_h_max 24
_diffrn_reflns_limit_h_min -21
_diffrn_reflns_limit_k_max 33
_diffrn_reflns_limit_k_min -32
_diffrn_reflns_limit_l_max 24
_diffrn_reflns_limit_l_min -24
_diffrn_reflns_number 47578
_diffrn_reflns_theta_full 25.00
_diffrn_reflns_theta_max 25.00
_diffrn_reflns_theta_min 1.43
_diffrn_standards_decay_% 0
_diffrn_standards_interval_count 0
_diffrn_standards_interval_time 0
_diffrn_standards_number 0
_exptl_absorpt_coefficient_mu 0.786
_exptl_absorpt_correction_T_max 0.8587
_exptl_absorpt_correction_T_min 0.7338
_exptl_absorpt_correction_type multi-scan
_exptl_absorpt_process_details sadabs
_exptl_crystal_colour yellow
_exptl_crystal_density_diffrn 1.498
_exptl_crystal_density_meas ?
_exptl_crystal_density_method 'not measured'
_exptl_crystal_description block
_exptl_crystal_F_000 5376
_exptl_crystal_size_max 0.42
_exptl_crystal_size_mid 0.28
_exptl_crystal_size_min 0.20
_refine_diff_density_max 1.279
_refine_diff_density_min -1.525
_refine_diff_density_rms 0.116
_refine_ls_extinction_coef 0.00032(8)
_refine_ls_extinction_expression Fc^*^=kFc[1+0.001xFc^2^\l^3^/sin(2\q)]^-1/4^
_refine_ls_extinction_method SHELXL
_refine_ls_goodness_of_fit_ref 1.094
_refine_ls_hydrogen_treatment constr
_refine_ls_matrix_type full
_refine_ls_number_parameters 757
_refine_ls_number_reflns 10422
_refine_ls_number_restraints 299
_refine_ls_restrained_S_all 1.095
_refine_ls_R_factor_all 0.1116
_refine_ls_R_factor_gt 0.0857
_refine_ls_shift/su_max 0.006
_refine_ls_shift/su_mean 0.001
_refine_ls_structure_factor_coef Fsqd
_refine_ls_weighting_details 'calc w=1/[\s^2^(Fo^2^)+(0.1398P)^2^+39.2002P] where P=(Fo^2^+2Fc^2^)/3'
_refine_ls_weighting_scheme calc
_refine_ls_wR_factor_gt 0.2326
_refine_ls_wR_factor_ref 0.2555
_reflns_number_gt 7735
_reflns_number_total 10422
_reflns_threshold_expression I>2sigma(I)
_cod_data_source_file b923516g.txt
_cod_data_source_block 3
_cod_depositor_comments
;
The following automatic conversions were performed:

'_symmetry_cell_setting' value 'Monoclinic' changed to 'monoclinic'
according to /home/saulius/struct/CIF-dictionaries/cif_core.dic
dictionary named 'cif_core.dic' version 2.4.2 from
2011-04-26.

'_refine_ls_hydrogen_treatment' value 'CONSTR' changed
to 'constr' according to
/home/saulius/struct/CIF-dictionaries/cif_core.dic dictionary named
'cif_core.dic' version 2.4.2 from 2011-04-26.

Automatic conversion script
Id: cif_fix_values 1891 2012-01-12 08:04:46Z andrius 

The following automatic conversions were performed:

'_exptl_crystal_density_meas' value 'not measured' was changed to '?'
- the value is perceived as not measured.

Automatic conversion script
Id: cif_fix_values 3008 2015-01-20 13:52:24Z robertas 
;
_cod_original_sg_symbol_H-M C2/c
_cod_database_code 7212251

loop_
_symmetry_equiv_pos_as_xyz
'x, y, z'
'-x, y, -z+1/2'
'x+1/2, y+1/2, z'
'-x+1/2, y+1/2, -z+1/2'
'-x, -y, -z'
'x, -y, z-1/2'
'-x+1/2, -y+1/2, -z'
'x+1/2, -y+1/2, z-1/2'

loop_
_atom_site_label
_atom_site_type_symbol
_atom_site_fract_x
_atom_site_fract_y
_atom_site_fract_z
_atom_site_U_iso_or_equiv
_atom_site_adp_type
_atom_site_occupancy
_atom_site_symmetry_multiplicity
_atom_site_calc_flag
_atom_site_refinement_flags
Cd1 Cd 0.69783(3) 0.881904(18) 0.41284(3) 0.0546(2) Uani 1 1 d .
Cd2 Cd 0.81652(4) 0.91770(2) 0.65610(3) 0.0798(3) Uani 1 1 d .
N1 N 0.7655(4) 0.8283(2) 0.3703(3) 0.0660(17) Uani 1 1 d .
N2 N 0.6337(3) 0.8209(2) 0.3643(3) 0.0604(16) Uani 1 1 d .
N4 N 0.6621(3) 0.9272(2) 0.3144(3) 0.0574(15) Uani 1 1 d .
N5 N 0.7624(3) 0.9491(2) 0.4135(3) 0.0509(14) Uani 1 1 d .
N8 N 0.7410(4) 0.9746(2) 0.6099(3) 0.0663(18) Uani 1 1 d .
N7 N 0.8415(5) 0.9906(3) 0.7117(4) 0.083(2) Uani 1 1 d .
C1 C 0.8303(5) 0.8327(4) 0.3746(5) 0.079(3) Uani 1 1 d .
H1 H 0.8506 0.8596 0.3942 0.095 Uiso 1 1 calc R
C2 C 0.8688(6) 0.7993(4) 0.3511(6) 0.098(3) Uani 1 1 d .
H2 H 0.9142 0.8034 0.3544 0.118 Uiso 1 1 calc R
C3 C 0.8373(8) 0.7586(5) 0.3219(6) 0.116(4) Uani 1 1 d .
H3 H 0.8621 0.7349 0.3070 0.139 Uiso 1 1 calc R
C4 C 0.7716(6) 0.7542(3) 0.3156(5) 0.090(3) Uani 1 1 d .
H4 H 0.7503 0.7282 0.2946 0.108 Uiso 1 1 calc R
C5 C 0.7354(5) 0.7891(3) 0.3410(4) 0.074(2) Uani 1 1 d .
C6 C 0.6640(5) 0.7863(3) 0.3381(4) 0.071(2) Uani 1 1 d .
C7 C 0.6172(6) 0.7522(3) 0.3125(4) 0.088(3) Uani 1 1 d .
H7 H 0.6251 0.7245 0.2912 0.105 Uiso 1 1 calc R
C8 C 0.5573(6) 0.7679(3) 0.3251(4) 0.084(3) Uani 1 1 d .
H8 H 0.5166 0.7530 0.3147 0.101 Uiso 1 1 calc R
N3 N 0.5705(4) 0.8098(2) 0.3559(3) 0.0707(18) Uani 1 1 d .
H3A H 0.5408 0.8273 0.3685 0.085 Uiso 1 1 calc R
C10 C 0.6129(4) 0.9166(3) 0.2662(4) 0.067(2) Uani 1 1 d .
H10 H 0.5930 0.8874 0.2676 0.080 Uiso 1 1 calc R
C11 C 0.5891(5) 0.9455(3) 0.2143(4) 0.074(2) Uani 1 1 d .
H11 H 0.5531 0.9368 0.1827 0.089 Uiso 1 1 calc R
C12 C 0.6197(4) 0.9873(3) 0.2104(4) 0.073(2) Uani 1 1 d .
H12 H 0.6062 1.0072 0.1748 0.087 Uiso 1 1 calc R
C13 C 0.6707(4) 1.0001(3) 0.2591(3) 0.0584(18) Uani 1 1 d .
H13 H 0.6911 1.0292 0.2578 0.070 Uiso 1 1 calc R
C14 C 0.6911(4) 0.9694(3) 0.3098(3) 0.0520(17) Uani 1 1 d .
C15 C 0.7458(4) 0.9808(3) 0.3647(3) 0.0543(17) Uani 1 1 d .
C16 C 0.7848(5) 1.0201(3) 0.3758(4) 0.076(2) Uani 1 1 d .
H16 H 0.7832 1.0470 0.3499 0.091 Uiso 1 1 calc R
C17 C 0.8258(5) 1.0110(3) 0.4327(4) 0.082(3) Uani 1 1 d .
H17 H 0.8588 1.0310 0.4531 0.099 Uiso 1 1 calc R
N6 N 0.8123(3) 0.9694(2) 0.4553(3) 0.0571(15) Uani 1 1 d .
H6A H 0.8323 0.9571 0.4915 0.069 Uiso 1 1 calc R
C19 C 0.7686(4) 0.8441(3) 0.5565(4) 0.0566(18) Uani 1 1 d .
C20 C 0.7590(4) 0.7953(2) 0.5272(4) 0.0588(19) Uani 1 1 d .
C21 C 0.6949(4) 0.7759(2) 0.5153(4) 0.0553(18) Uani 1 1 d .
C22 C 0.6383(4) 0.7998(3) 0.5304(4) 0.064(2) Uani 1 1 d .
H22 H 0.6432 0.8296 0.5493 0.077 Uiso 1 1 calc R
C23 C 0.5766(4) 0.7795(3) 0.5174(4) 0.071(2) Uani 1 1 d .
H23 H 0.5403 0.7957 0.5275 0.085 Uiso 1 1 calc R
C24 C 0.9319(4) 0.7642(3) 0.5103(5) 0.077(2) Uani 1 1 d .
H24 H 0.9740 0.7773 0.5188 0.093 Uiso 1 1 calc R
C25 C 0.8794(4) 0.7889(3) 0.5256(4) 0.064(2) Uani 1 1 d .
H25 H 0.8866 0.8186 0.5445 0.077 Uiso 1 1 calc R
C26 C 0.8142(4) 0.7705(2) 0.5135(4) 0.0571(18) Uani 1 1 d .
C27 C 0.5594(4) 0.9205(3) 0.4424(4) 0.0560(18) Uani 1 1 d .
C28 C 0.5275(3) 0.9618(2) 0.4722(4) 0.0508(16) Uani 1 1 d .
C29 C 0.5221(3) 1.0046(3) 0.4391(4) 0.0535(17) Uani 1 1 d .
C30 C 0.5461(4) 1.0119(3) 0.3773(4) 0.071(2) Uani 1 1 d .
H30 H 0.5643 0.9868 0.3577 0.085 Uiso 1 1 calc R
C31 C 0.5424(5) 1.0547(4) 0.3475(5) 0.086(3) Uani 1 1 d .
H31 H 0.5583 1.0589 0.3081 0.103 Uiso 1 1 calc R
C32 C 0.4857(5) 0.9076(3) 0.6229(5) 0.085(3) Uani 1 1 d .
H32 H 0.4886 0.8784 0.6435 0.102 Uiso 1 1 calc R
C33 C 0.5086(4) 0.9125(3) 0.5655(5) 0.070(2) Uani 1 1 d .
H33 H 0.5268 0.8866 0.5474 0.084 Uiso 1 1 calc R
C34 C 0.5056(4) 0.9556(2) 0.5325(4) 0.0535(17) Uani 1 1 d .
C35 C 0.9374(4) 0.9493(3) 0.5966(5) 0.070(2) Uani 1 1 d .
C36 C 0.9702(4) 0.9747(3) 0.5464(4) 0.068(2) Uani 1 1 d .
C37 C 0.9734(4) 1.0248(3) 0.5493(4) 0.070(2) Uani 1 1 d .
C38 C 0.9457(5) 1.0517(4) 0.5966(5) 0.083(3) Uani 1 1 d .
H38 H 0.9248 1.0361 0.6271 0.100 Uiso 1 1 calc R
C39 C 0.9489(5) 1.0992(4) 0.5983(6) 0.091(3) Uani 1 1 d .
H39 H 0.9303 1.1159 0.6295 0.109 Uiso 1 1 calc R
C40 C 1.0195(6) 0.8772(4) 0.4472(6) 0.105(4) Uani 1 1 d .
H40 H 1.0155 0.8447 0.4445 0.126 Uiso 1 1 calc R
C41 C 0.9946(5) 0.9001(4) 0.4949(6) 0.093(3) Uani 1 1 d .
H41 H 0.9762 0.8829 0.5258 0.112 Uiso 1 1 calc R
C42 C 0.9958(4) 0.9505(3) 0.4991(5) 0.073(2) Uani 1 1 d .
N9 N 0.6914(4) 0.9779(3) 0.5575(4) 0.076(2) Uani 1 1 d .
H9A H 0.6738 0.9543 0.5348 0.091 Uiso 1 1 calc R
C44 C 0.6738(5) 1.0213(4) 0.5458(6) 0.101(4) Uani 1 1 d .
H44 H 0.6404 1.0315 0.5124 0.121 Uiso 1 1 calc R
C45 C 0.7115(6) 1.0493(4) 0.5898(6) 0.099(3) Uani 1 1 d .
H45 H 0.7099 1.0818 0.5929 0.119 Uiso 1 1 calc R
C46 C 0.7531(4) 1.0188(3) 0.6293(5) 0.074(2) Uani 1 1 d .
C47 C 0.8069(5) 1.0275(3) 0.6868(5) 0.074(2) Uani 1 1 d .
C48 C 0.8197(6) 1.0726(4) 0.7091(6) 0.103(4) Uani 1 1 d .
H48 H 0.7948 1.0978 0.6898 0.124 Uiso 1 1 calc R
C49 C 0.8700(8) 1.0790(6) 0.7605(6) 0.125(5) Uani 1 1 d .
H49 H 0.8809 1.1091 0.7763 0.151 Uiso 1 1 calc R
C50 C 0.9059(8) 1.0402(6) 0.7899(6) 0.127(5) Uani 1 1 d .
H50 H 0.9390 1.0436 0.8266 0.153 Uiso 1 1 calc R
C51 C 0.8898(6) 0.9970(4) 0.7620(5) 0.099(3) Uani 1 1 d .
H51 H 0.9141 0.9711 0.7795 0.118 Uiso 1 1 calc R
O1 O 0.7510(2) 0.87884(14) 0.5204(2) 0.0506(11) Uani 1 1 d .
O2 O 0.7962(3) 0.84620(19) 0.6153(3) 0.0778(17) Uani 1 1 d .
O3 O 0.6213(2) 0.91632(17) 0.4633(2) 0.0565(12) Uani 1 1 d .
O4 O 0.5268(3) 0.8948(2) 0.4019(3) 0.0835(19) Uani 1 1 d .
O5 O 0.8770(2) 0.93859(19) 0.5779(3) 0.0609(13) Uani 1 1 d .
O6 O 0.9697(3) 0.9420(3) 0.6536(3) 0.109(3) Uani 1 1 d .
N11 N 0.8836(5) 0.8796(3) 0.7461(4) 0.141(3) Uani 1 1 d GDU
N12 N 0.9504(5) 0.8710(3) 0.7666(5) 0.167(4) Uani 1 1 d GDU
H12A H 0.9819 0.8809 0.7475 0.200 Uiso 1 1 calc R
C53 C 0.9573(5) 0.8436(4) 0.8232(6) 0.161(4) Uani 1 1 d GDU
H53A H 0.9969 0.8328 0.8472 0.193 Uiso 1 1 calc R
C54 C 0.8948(6) 0.8353(4) 0.8377(5) 0.154(4) Uani 1 1 d GDU
H54A H 0.8852 0.8179 0.8732 0.185 Uiso 1 1 calc R
C55 C 0.8493(4) 0.8575(3) 0.7901(5) 0.147(3) Uani 1 1 d GDU
N10 N 0.7452(4) 0.8865(3) 0.7285(4) 0.113(3) Uani 1 1 d GDU
C56 C 0.7773(3) 0.8603(3) 0.7816(5) 0.140(3) Uani 1 1 d GDU
C57 C 0.7410(5) 0.8322(3) 0.8176(4) 0.157(4) Uani 1 1 d GDU
H57A H 0.7625 0.8147 0.8531 0.188 Uiso 1 1 calc R
C58 C 0.6726(5) 0.8303(3) 0.8006(5) 0.163(4) Uani 1 1 d GDU
H58A H 0.6483 0.8115 0.8248 0.196 Uiso 1 1 calc R
C59 C 0.6405(3) 0.8565(4) 0.7476(5) 0.139(4) Uani 1 1 d GDU
H59A H 0.5947 0.8552 0.7362 0.166 Uiso 1 1 calc R
C60 C 0.6768(4) 0.8846(3) 0.7115(4) 0.121(3) Uani 1 1 d GDU
H60A H 0.6553 0.9021 0.6760 0.146 Uiso 1 1 calc R
O7 O 0.5785(7) 0.7440(8) 0.9104(9) 0.350(9) Uani 1 1 d DU
O8 O 0.5773(7) 0.7431(9) 1.0157(11) 0.385(10) Uani 1 1 d DU
C61 C 0.6079(4) 0.7443(4) 0.9686(9) 0.321(7) Uani 1 1 d DU
C62 C 0.6820(3) 0.7462(3) 0.9828(5) 0.291(6) Uani 1 1 d DU
C63 C 0.7195(4) 0.7061(2) 0.9976(6) 0.271(6) Uani 1 1 d DU
C64 C 0.6892(7) 0.6626(3) 0.9996(7) 0.264(7) Uani 1 1 d DU
H64A H 0.6434 0.6602 0.9910 0.316 Uiso 1 1 calc R
C65 C 0.7275(9) 0.6230(5) 1.0144(9) 0.258(8) Uani 1 1 d DU
H65A H 0.7077 0.5935 1.0098 0.309 Uiso 1 1 calc R
C66 C 0.7047(9) 0.8735(4) 0.9637(9) 0.294(9) Uani 1 1 d DU
H66A H 0.6801 0.8998 0.9479 0.353 Uiso 1 1 calc R
C67 C 0.6739(6) 0.8298(4) 0.9659(7) 0.296(7) Uani 1 1 d DU
H67A H 0.6281 0.8275 0.9575 0.355 Uiso 1 1 calc R
C68 C 0.7125(4) 0.7899(2) 0.9808(7) 0.292(7) Uani 1 1 d DU

loop_
_atom_site_aniso_label
_atom_site_aniso_U_11
_atom_site_aniso_U_22
_atom_site_aniso_U_33
_atom_site_aniso_U_23
_atom_site_aniso_U_13
_atom_site_aniso_U_12
Cd1 0.0668(4) 0.0405(3) 0.0576(4) 0.0020(2) 0.0133(3) 0.0100(2)
Cd2 0.1318(7) 0.0506(4) 0.0630(4) 0.0024(3) 0.0342(4) -0.0088(4)
N1 0.085(5) 0.058(4) 0.058(4) 0.013(3) 0.023(3) 0.020(4)
N2 0.077(5) 0.041(3) 0.064(4) -0.006(3) 0.013(3) 0.000(3)
N4 0.067(4) 0.056(4) 0.048(3) -0.003(3) 0.009(3) 0.011(3)
N5 0.054(3) 0.051(4) 0.048(3) 0.007(3) 0.010(3) 0.006(3)
N8 0.079(5) 0.052(4) 0.074(4) -0.017(3) 0.032(4) -0.013(3)
N7 0.121(7) 0.075(6) 0.058(4) -0.005(4) 0.028(4) -0.027(5)
C1 0.090(7) 0.075(6) 0.079(6) 0.006(5) 0.031(5) 0.020(5)
C2 0.103(8) 0.092(8) 0.108(8) 0.016(7) 0.043(7) 0.024(7)
C3 0.142(12) 0.098(9) 0.124(9) 0.003(7) 0.065(9) 0.050(8)
C4 0.122(9) 0.059(6) 0.100(7) -0.007(5) 0.048(6) 0.019(6)
C5 0.116(8) 0.046(5) 0.067(5) 0.015(4) 0.037(5) 0.022(5)
C6 0.119(8) 0.038(4) 0.056(4) 0.001(3) 0.016(5) 0.014(4)
C7 0.150(10) 0.046(5) 0.074(6) -0.008(4) 0.036(6) 0.012(6)
C8 0.126(9) 0.052(5) 0.074(6) -0.004(4) 0.018(6) -0.007(5)
N3 0.088(5) 0.051(4) 0.072(4) -0.004(3) 0.012(4) 0.009(4)
C10 0.084(6) 0.063(5) 0.053(4) 0.003(4) 0.010(4) -0.008(4)
C11 0.078(6) 0.075(6) 0.064(5) 0.010(4) 0.000(4) -0.008(5)
C12 0.079(6) 0.084(6) 0.056(5) 0.015(4) 0.009(4) 0.004(5)
C13 0.073(5) 0.055(5) 0.047(4) 0.011(3) 0.012(4) 0.000(4)
C14 0.059(4) 0.050(4) 0.052(4) 0.003(3) 0.024(3) 0.009(3)
C15 0.061(4) 0.052(4) 0.052(4) 0.005(3) 0.015(3) 0.009(3)
C16 0.094(6) 0.059(5) 0.066(5) 0.013(4) -0.009(4) -0.023(5)
C17 0.099(7) 0.063(6) 0.075(6) 0.013(4) -0.010(5) -0.021(5)
N6 0.065(4) 0.054(4) 0.052(3) 0.010(3) 0.009(3) -0.002(3)
C19 0.063(5) 0.047(4) 0.063(5) 0.007(3) 0.023(4) -0.004(3)
C20 0.082(5) 0.031(4) 0.067(5) 0.007(3) 0.022(4) 0.002(4)
C21 0.063(5) 0.039(4) 0.065(4) 0.018(3) 0.015(3) -0.001(3)
C22 0.074(5) 0.046(4) 0.072(5) 0.019(4) 0.015(4) 0.010(4)
C23 0.065(5) 0.058(5) 0.094(6) 0.021(4) 0.025(4) 0.002(4)
C24 0.066(5) 0.057(5) 0.108(7) 0.025(5) 0.013(5) -0.007(4)
C25 0.071(5) 0.039(4) 0.083(5) 0.017(4) 0.013(4) -0.009(4)
C26 0.076(5) 0.035(4) 0.064(4) 0.014(3) 0.024(4) -0.004(3)
C27 0.058(5) 0.049(4) 0.059(4) -0.005(3) 0.003(3) 0.005(3)
C28 0.045(4) 0.046(4) 0.061(4) -0.003(3) 0.007(3) 0.004(3)
C29 0.047(4) 0.053(4) 0.060(4) -0.001(3) 0.010(3) -0.001(3)
C30 0.082(6) 0.073(6) 0.060(5) -0.004(4) 0.022(4) 0.007(4)
C31 0.112(8) 0.086(7) 0.067(5) 0.011(5) 0.036(5) 0.021(6)
C32 0.109(7) 0.066(6) 0.088(6) 0.025(5) 0.039(6) 0.019(5)
C33 0.080(6) 0.043(4) 0.094(6) 0.008(4) 0.030(5) 0.011(4)
C34 0.056(4) 0.044(4) 0.061(4) 0.000(3) 0.012(3) 0.016(3)
C35 0.064(5) 0.064(5) 0.085(6) 0.008(4) 0.018(4) -0.010(4)
C36 0.061(5) 0.074(6) 0.065(5) 0.002(4) 0.004(4) -0.008(4)
C37 0.061(5) 0.082(6) 0.065(5) 0.005(4) 0.008(4) -0.011(4)
C38 0.076(6) 0.097(8) 0.079(6) 0.007(5) 0.021(5) -0.005(5)
C39 0.099(7) 0.071(7) 0.112(8) 0.001(6) 0.049(6) -0.005(6)
C40 0.112(9) 0.094(8) 0.123(9) -0.007(7) 0.059(8) -0.004(6)
C41 0.085(7) 0.083(7) 0.118(8) 0.009(6) 0.032(6) -0.016(6)
C42 0.066(5) 0.075(6) 0.077(5) 0.006(5) 0.010(4) -0.013(4)
N9 0.065(4) 0.072(5) 0.095(5) -0.027(4) 0.027(4) -0.007(4)
C44 0.074(6) 0.076(7) 0.142(10) -0.030(7) -0.009(6) 0.006(5)
C45 0.104(8) 0.051(6) 0.135(9) -0.022(6) -0.002(7) -0.004(5)
C46 0.071(5) 0.062(6) 0.092(6) -0.009(5) 0.027(5) -0.003(4)
C47 0.090(6) 0.058(5) 0.084(6) -0.014(5) 0.040(5) -0.015(5)
C48 0.108(8) 0.092(8) 0.111(8) -0.045(7) 0.023(7) -0.014(6)
C49 0.152(12) 0.132(12) 0.087(8) -0.047(8) 0.005(8) -0.029(10)
C50 0.148(12) 0.151(13) 0.070(7) -0.014(8) -0.020(7) -0.046(10)
C51 0.140(10) 0.084(7) 0.072(6) -0.004(5) 0.017(6) -0.022(7)
O1 0.060(3) 0.029(2) 0.063(3) 0.005(2) 0.010(2) 0.002(2)
O2 0.121(5) 0.046(3) 0.065(4) 0.014(3) 0.012(3) 0.004(3)
O3 0.059(3) 0.048(3) 0.062(3) -0.006(2) 0.009(2) 0.011(2)
O4 0.074(4) 0.072(4) 0.095(4) -0.033(3) -0.013(3) 0.025(3)
O5 0.050(3) 0.065(3) 0.067(3) 0.011(3) 0.007(2) -0.015(2)
O6 0.074(4) 0.175(8) 0.072(4) 0.031(5) -0.003(3) -0.021(5)
N11 0.156(6) 0.130(6) 0.134(6) 0.007(5) 0.012(5) 0.005(5)
N12 0.178(6) 0.158(6) 0.161(6) 0.010(5) 0.019(6) -0.002(6)
C53 0.175(7) 0.153(7) 0.149(6) 0.007(6) 0.011(6) 0.005(6)
C54 0.175(7) 0.148(6) 0.136(6) 0.006(6) 0.015(6) 0.008(6)
C55 0.164(6) 0.142(6) 0.132(5) -0.004(5) 0.020(5) 0.006(5)
N10 0.132(5) 0.109(5) 0.108(5) 0.008(4) 0.048(4) 0.010(4)
C56 0.157(6) 0.141(6) 0.127(5) -0.005(5) 0.042(5) -0.010(5)
C57 0.175(7) 0.155(6) 0.145(6) 0.000(6) 0.037(6) -0.020(6)
C58 0.171(7) 0.160(7) 0.162(6) -0.014(6) 0.037(6) -0.015(6)
C59 0.151(6) 0.125(6) 0.146(6) -0.016(5) 0.043(5) -0.009(5)
C60 0.138(6) 0.106(6) 0.127(6) -0.010(5) 0.044(5) -0.001(5)
O7 0.341(12) 0.354(12) 0.352(12) -0.003(9) 0.051(9) -0.007(9)
O8 0.378(12) 0.390(12) 0.390(12) -0.005(9) 0.070(9) 0.002(9)
C61 0.318(9) 0.326(9) 0.321(9) 0.002(7) 0.059(7) -0.011(7)
C62 0.287(8) 0.293(8) 0.295(8) 0.003(6) 0.052(6) -0.005(6)
C63 0.270(8) 0.269(9) 0.275(8) 0.002(7) 0.051(7) -0.012(7)
C64 0.258(9) 0.266(9) 0.268(9) 0.003(7) 0.050(7) -0.014(7)
C65 0.254(10) 0.261(10) 0.262(10) 0.001(8) 0.053(8) -0.013(8)
C66 0.300(11) 0.291(11) 0.292(11) 0.000(8) 0.049(8) -0.001(8)
C67 0.300(9) 0.289(10) 0.296(9) -0.001(7) 0.045(7) 0.003(7)
C68 0.293(9) 0.288(9) 0.294(8) 0.001(7) 0.048(7) 0.002(7)

loop_
_atom_type_symbol
_atom_type_description
_atom_type_scat_dispersion_real
_atom_type_scat_dispersion_imag
_atom_type_scat_source
C C 0.0033 0.0016 'International Tables Vol C Tables 4.2.6.8 and 6.1.1.4'
H H 0.0000 0.0000 'International Tables Vol C Tables 4.2.6.8 and 6.1.1.4'
N N 0.0061 0.0033 'International Tables Vol C Tables 4.2.6.8 and 6.1.1.4'
O O 0.0106 0.0060 'International Tables Vol C Tables 4.2.6.8 and 6.1.1.4'
Cd Cd -0.8075 1.2024 'International Tables Vol C Tables 4.2.6.8 and 6.1.1.4'

loop_
_geom_angle_atom_site_label_1
_geom_angle_atom_site_label_2
_geom_angle_atom_site_label_3
_geom_angle
_geom_angle_site_symmetry_1
_geom_angle_site_symmetry_3
O3 Cd1 O1 80.16(17) . .
O3 Cd1 N2 97.7(2) . .
O1 Cd1 N2 122.10(19) . .
O3 Cd1 N5 94.66(19) . .
O1 Cd1 N5 81.27(18) . .
N2 Cd1 N5 155.1(2) . .
O3 Cd1 N1 164.9(2) . .
O1 Cd1 N1 96.8(2) . .
N2 Cd1 N1 71.2(3) . .
N5 Cd1 N1 99.5(2) . .
O3 Cd1 N4 90.88(19) . .
O1 Cd1 N4 148.97(19) . .
N2 Cd1 N4 88.4(2) . .
N5 Cd1 N4 69.8(2) . .
N1 Cd1 N4 98.8(2) . .
O2 Cd2 O5 93.7(2) . .
O2 Cd2 N8 114.6(2) . .
O5 Cd2 N8 86.4(2) . .
O2 Cd2 N11 85.4(3) . .
O5 Cd2 N11 110.8(3) . .
N8 Cd2 N11 153.3(3) . .
O2 Cd2 N7 173.6(2) . .
O5 Cd2 N7 90.6(2) . .
N8 Cd2 N7 70.3(3) . .
N11 Cd2 N7 88.7(3) . .
O2 Cd2 N10 78.4(2) . .
O5 Cd2 N10 171.6(2) . .
N8 Cd2 N10 94.3(3) . .
N11 Cd2 N10 71.7(4) . .
N7 Cd2 N10 97.4(3) . .
C1 N1 C5 118.8(8) . .
C1 N1 Cd1 124.6(6) . .
C5 N1 Cd1 116.5(6) . .
N3 N2 C6 106.8(7) . .
N3 N2 Cd1 135.7(5) . .
C6 N2 Cd1 117.5(6) . .
C10 N4 C14 116.1(7) . .
C10 N4 Cd1 126.2(5) . .
C14 N4 Cd1 117.4(5) . .
C15 N5 N6 104.6(6) . .
C15 N5 Cd1 118.4(5) . .
N6 N5 Cd1 136.6(4) . .
C46 N8 N9 104.4(7) . .
C46 N8 Cd2 117.3(6) . .
N9 N8 Cd2 137.0(5) . .
C51 N7 C47 118.4(9) . .
C51 N7 Cd2 124.7(8) . .
C47 N7 Cd2 116.8(6) . .
N1 C1 C2 122.8(11) . .
N1 C1 H1 118.6 . .
C2 C1 H1 118.6 . .
C1 C2 C3 117.9(11) . .
C1 C2 H2 121.1 . .
C3 C2 H2 121.1 . .
C4 C3 C2 120.0(10) . .
C4 C3 H3 120.0 . .
C2 C3 H3 120.0 . .
C3 C4 C5 119.3(11) . .
C3 C4 H4 120.3 . .
C5 C4 H4 120.3 . .
N1 C5 C4 121.1(10) . .
N1 C5 C6 116.1(7) . .
C4 C5 C6 122.8(10) . .
N2 C6 C7 109.0(9) . .
N2 C6 C5 118.7(8) . .
C7 C6 C5 132.3(8) . .
C8 C7 C6 106.5(8) . .
C8 C7 H7 126.7 . .
C6 C7 H7 126.7 . .
N3 C8 C7 105.1(9) . .
N3 C8 H8 127.5 . .
C7 C8 H8 127.5 . .
N2 N3 C8 112.6(8) . .
N2 N3 H3A 123.7 . .
C8 N3 H3A 123.7 . .
N4 C10 C11 124.8(8) . .
N4 C10 H10 117.6 . .
C11 C10 H10 117.6 . .
C12 C11 C10 117.8(8) . .
C12 C11 H11 121.1 . .
C10 C11 H11 121.1 . .
C11 C12 C13 119.8(8) . .
C11 C12 H12 120.1 . .
C13 C12 H12 120.1 . .
C12 C13 C14 118.8(8) . .
C12 C13 H13 120.6 . .
C14 C13 H13 120.6 . .
N4 C14 C13 122.6(7) . .
N4 C14 C15 115.3(6) . .
C13 C14 C15 122.1(7) . .
N5 C15 C16 110.9(7) . .
N5 C15 C14 118.6(7) . .
C16 C15 C14 130.4(7) . .
C17 C16 C15 104.3(7) . .
C17 C16 H16 127.9 . .
C15 C16 H16 127.9 . .
N6 C17 C16 110.1(8) . .
N6 C17 H17 125.0 . .
C16 C17 H17 125.0 . .
C17 N6 N5 110.1(6) . .
C17 N6 H6A 125.0 . .
N5 N6 H6A 125.0 . .
O2 C19 O1 125.0(7) . .
O2 C19 C20 115.9(7) . .
O1 C19 C20 119.1(7) . .
C26 C20 C21 122.0(7) . .
C26 C20 C19 119.2(7) . .
C21 C20 C19 118.9(7) . .
C20 C21 C22 123.1(7) . .
C20 C21 C26 118.7(7) . 7_666
C22 C21 C26 118.2(7) . 7_666
C23 C22 C21 120.9(8) . .
C23 C22 H22 119.5 . .
C21 C22 H22 119.5 . .
C24 C23 C22 120.8(8) 7_666 .
C24 C23 H23 119.6 7_666 .
C22 C23 H23 119.6 . .
C23 C24 C25 120.9(8) 7_666 .
C23 C24 H24 119.5 7_666 .
C25 C24 H24 119.5 . .
C24 C25 C26 121.7(8) . .
C24 C25 H25 119.1 . .
C26 C25 H25 119.1 . .
C20 C26 C25 123.2(7) . .
C20 C26 C21 119.3(7) . 7_666
C25 C26 C21 117.5(7) . 7_666
O4 C27 O3 125.1(7) . .
O4 C27 C28 120.9(7) . .
O3 C27 C28 114.0(6) . .
C29 C28 C34 122.2(6) . .
C29 C28 C27 119.0(6) . .
C34 C28 C27 118.8(6) . .
C28 C29 C34 119.9(6) . 5_676
C28 C29 C30 122.8(7) . .
C34 C29 C30 117.3(7) 5_676 .
C31 C30 C29 121.3(8) . .
C31 C30 H30 119.4 . .
C29 C30 H30 119.4 . .
C30 C31 C32 119.1(8) . 5_676
C30 C31 H31 120.4 . .
C32 C31 H31 120.4 5_676 .
C33 C32 C31 121.9(8) . 5_676
C33 C32 H32 119.0 . .
C31 C32 H32 119.0 5_676 .
C32 C33 C34 121.3(8) . .
C32 C33 H33 119.3 . .
C34 C33 H33 119.3 . .
C33 C34 C28 123.0(7) . .
C33 C34 C29 119.0(7) . 5_676
C28 C34 C29 117.9(6) . 5_676
O6 C35 O5 125.1(8) . .
O6 C35 C36 119.1(8) . .
O5 C35 C36 115.7(8) . .
C42 C36 C37 120.8(8) . .
C42 C36 C35 121.0(8) . .
C37 C36 C35 118.1(8) . .
C38 C37 C36 122.9(8) . .
C38 C37 C42 118.6(9) . 5_776
C36 C37 C42 118.5(8) . 5_776
C39 C38 C37 122.0(9) . .
C39 C38 H38 119.0 . .
C37 C38 H38 119.0 . .
C38 C39 C40 119.3(10) . 5_776
C38 C39 H39 120.4 . .
C40 C39 H39 120.4 5_776 .
C41 C40 C39 122.0(11) . 5_776
C41 C40 H40 119.0 . .
C39 C40 H40 119.0 5_776 .
C40 C41 C42 121.5(10) . .
C40 C41 H41 119.3 . .
C42 C41 H41 119.3 . .
C36 C42 C41 122.7(9) . .
C36 C42 C37 120.6(9) . 5_776
C41 C42 C37 116.6(9) . 5_776
C44 N9 N8 111.2(8) . .
C44 N9 H9A 124.4 . .
N8 N9 H9A 124.4 . .
N9 C44 C45 109.2(10) . .
N9 C44 H44 125.4 . .
C45 C44 H44 125.4 . .
C44 C45 C46 104.4(9) . .
C44 C45 H45 127.8 . .
C46 C45 H45 127.8 . .
N8 C46 C45 110.8(9) . .
N8 C46 C47 118.0(9) . .
C45 C46 C47 131.3(9) . .
N7 C47 C48 123.8(10) . .
N7 C47 C46 116.7(8) . .
C48 C47 C46 119.5(10) . .
C49 C48 C47 117.4(13) . .
C49 C48 H48 121.3 . .
C47 C48 H48 121.3 . .
C48 C49 C50 120.3(12) . .
C48 C49 H49 119.9 . .
C50 C49 H49 119.9 . .
C51 C50 C49 116.9(11) . .
C51 C50 H50 121.6 . .
C49 C50 H50 121.6 . .
N7 C51 C50 123.2(12) . .
N7 C51 H51 118.4 . .
C50 C51 H51 118.4 . .
C19 O1 Cd1 129.9(5) . .
C19 O2 Cd2 115.9(5) . .
C27 O3 Cd1 128.3(5) . .
C35 O5 Cd2 118.1(5) . .
C55 N11 N12 108.0 . .
C55 N11 Cd2 115.0(7) . .
N12 N11 Cd2 137.0(7) . .
C53 N12 N11 108.0 . .
C53 N12 H12A 126.0 . .
N11 N12 H12A 126.0 . .
C54 C53 N12 108.0 . .
C54 C53 H53A 126.0 . .
N12 C53 H53A 126.0 . .
C55 C54 C53 108.0 . .
C55 C54 H54A 126.0 . .
C53 C54 H54A 126.0 . .
N11 C55 C54 108.0 . .
N11 C55 C56 120.9(10) . .
C54 C55 C56 131.1(10) . .
C56 N10 C60 120.0 . .
C56 N10 Cd2 114.9(5) . .
C60 N10 Cd2 123.4(5) . .
N10 C56 C57 120.0 . .
N10 C56 C55 117.3(8) . .
C57 C56 C55 121.9(8) . .
C58 C57 C56 120.0 . .
C58 C57 H57A 120.0 . .
C56 C57 H57A 120.0 . .
C57 C58 C59 120.0 . .
C57 C58 H58A 120.0 . .
C59 C58 H58A 120.0 . .
C60 C59 C58 120.0 . .
C60 C59 H59A 120.0 . .
C58 C59 H59A 120.0 . .
C59 C60 N10 120.0 . .
C59 C60 H60A 120.0 . .
N10 C60 H60A 120.0 . .
O8 C61 O7 121.4(9) . .
O8 C61 C62 118.7(9) . .
O7 C61 C62 119.9(9) . .
C63 C62 C68 120.5(7) . .
C63 C62 C61 121.4(7) . .
C68 C62 C61 118.1(6) . .
C62 C63 C64 120.5(7) . .
C62 C63 C68 119.5(6) . 7_667
C64 C63 C68 119.4(6) . 7_667
C65 C64 C63 119.7(8) . .
C65 C64 H64A 120.2 . .
C63 C64 H64A 120.2 . .
C64 C65 C66 120.8(8) . 7_667
C64 C65 H65A 119.6 . .
C66 C65 H65A 119.6 7_667 .
C65 C66 C67 119.1(7) 7_667 .
C65 C66 H66A 120.4 7_667 .
C67 C66 H66A 120.4 . .
C68 C67 C66 119.4(7) . .
C68 C67 H67A 120.3 . .
C66 C67 H67A 120.3 . .
C67 C68 C63 120.3(6) . 7_667
C67 C68 C62 119.6(7) . .
C63 C68 C62 119.5(6) 7_667 .

loop_
_geom_bond_atom_site_label_1
_geom_bond_atom_site_label_2
_geom_bond_distance
_geom_bond_site_symmetry_2
Cd1 O3 2.249(5) .
Cd1 O1 2.292(5) .
Cd1 N2 2.303(6) .
Cd1 N5 2.326(6) .
Cd1 N1 2.333(7) .
Cd1 N4 2.404(6) .
Cd2 O2 2.215(6) .
Cd2 O5 2.270(5) .
Cd2 N8 2.330(8) .
Cd2 N11 2.372(8) .
Cd2 N7 2.383(8) .
Cd2 N10 2.425(6) .
N1 C1 1.325(11) .
N1 C5 1.365(11) .
N2 N3 1.319(9) .
N2 C6 1.329(10) .
N4 C10 1.325(10) .
N4 C14 1.352(9) .
N5 C15 1.348(9) .
N5 N6 1.352(8) .
N8 C46 1.331(10) .
N8 N9 1.355(10) .
N7 C51 1.317(13) .
N7 C47 1.322(12) .
C1 C2 1.376(14) .
C1 H1 0.9300 .
C2 C3 1.411(17) .
C2 H2 0.9300 .
C3 C4 1.339(16) .
C3 H3 0.9300 .
C4 C5 1.393(12) .
C4 H4 0.9300 .
C5 C6 1.460(13) .
C6 C7 1.403(13) .
C7 C8 1.373(15) .
C7 H7 0.9300 .
C8 N3 1.357(11) .
C8 H8 0.9300 .
N3 H3A 0.8600 .
C10 C11 1.369(11) .
C10 H10 0.9300 .
C11 C12 1.355(12) .
C11 H11 0.9300 .
C12 C13 1.368(11) .
C12 H12 0.9300 .
C13 C14 1.371(10) .
C13 H13 0.9300 .
C14 C15 1.485(11) .
C15 C16 1.375(11) .
C16 C17 1.343(12) .
C16 H16 0.9300 .
C17 N6 1.318(10) .
C17 H17 0.9300 .
N6 H6A 0.8600 .
C19 O2 1.246(9) .
C19 O1 1.252(8) .
C19 C20 1.513(10) .
C20 C26 1.404(11) .
C20 C21 1.411(10) .
C21 C22 1.425(11) .
C21 C26 1.446(10) 7_666
C22 C23 1.379(11) .
C22 H22 0.9300 .
C23 C24 1.367(12) 7_666
C23 H23 0.9300 .
C24 C23 1.367(12) 7_666
C24 C25 1.370(12) .
C24 H24 0.9300 .
C25 C26 1.421(11) .
C25 H25 0.9300 .
C26 C21 1.446(10) 7_666
C27 O4 1.217(9) .
C27 O3 1.276(8) .
C27 C28 1.525(10) .
C28 C29 1.393(10) .
C28 C34 1.398(10) .
C29 C34 1.436(10) 5_676
C29 C30 1.451(11) .
C30 C31 1.359(12) .
C30 H30 0.9300 .
C31 C32 1.406(13) 5_676
C31 H31 0.9300 .
C32 C33 1.347(12) .
C32 C31 1.406(13) 5_676
C32 H32 0.9300 .
C33 C34 1.398(10) .
C33 H33 0.9300 .
C34 C29 1.436(10) 5_676
C35 O6 1.259(11) .
C35 O5 1.271(9) .
C35 C36 1.509(12) .
C36 C42 1.366(13) .
C36 C37 1.431(12) .
C37 C38 1.426(13) .
C37 C42 1.447(12) 5_776
C38 C39 1.356(14) .
C38 H38 0.9300 .
C39 C40 1.398(14) 5_776
C39 H39 0.9300 .
C40 C41 1.346(15) .
C40 C39 1.398(14) 5_776
C40 H40 0.9300 .
C41 C42 1.440(14) .
C41 H41 0.9300 .
C42 C37 1.447(12) 5_776
N9 C44 1.299(13) .
N9 H9A 0.8600 .
C44 C45 1.346(14) .
C44 H44 0.9300 .
C45 C46 1.381(14) .
C45 H45 0.9300 .
C46 C47 1.495(14) .
C47 C48 1.375(13) .
C48 C49 1.358(17) .
C48 H48 0.9300 .
C49 C50 1.405(19) .
C49 H49 0.9300 .
C50 C51 1.374(17) .
C50 H50 0.9300 .
C51 H51 0.9300 .
N11 C55 1.386(6) .
N11 N12 1.386(6) .
N12 C53 1.386(6) .
N12 H12A 0.8600 .
C53 C54 1.386(6) .
C53 H53A 0.9300 .
C54 C55 1.386(6) .
C54 H54A 0.9300 .
C55 C56 1.462(8) .
N10 C56 1.3900 .
N10 C60 1.3900 .
C56 C57 1.3900 .
C57 C58 1.3900 .
C57 H57A 0.9300 .
C58 C59 1.3900 .
C58 H58A 0.9300 .
C59 C60 1.3900 .
C59 H59A 0.9300 .
C60 H60A 0.9300 .
O7 C61 1.244(9) .
O8 C61 1.241(9) .
C61 C62 1.501(7) .
C62 C63 1.381(7) .
C62 C68 1.398(7) .
C63 C64 1.391(8) .
C63 C68 1.397(8) 7_667
C64 C65 1.380(10) .
C64 H64A 0.9300 .
C65 C66 1.394(10) 7_667
C65 H65A 0.9300 .
C66 C65 1.394(10) 7_667
C66 C67 1.399(8) .
C66 H66A 0.9300 .
C67 C68 1.391(7) .
C67 H67A 0.9300 .
C68 C63 1.397(8) 7_667

loop_
_geom_torsion_atom_site_label_1
_geom_torsion_atom_site_label_2
_geom_torsion_atom_site_label_3
_geom_torsion_atom_site_label_4
_geom_torsion
_geom_torsion_site_symmetry_1
_geom_torsion_site_symmetry_4
O3 Cd1 N1 C1 -135.2(8) . .
O1 Cd1 N1 C1 -57.7(7) . .
N2 Cd1 N1 C1 -179.3(7) . .
N5 Cd1 N1 C1 24.6(7) . .
N4 Cd1 N1 C1 95.5(7) . .
O3 Cd1 N1 C5 42.5(11) . .
O1 Cd1 N1 C5 120.0(5) . .
N2 Cd1 N1 C5 -1.6(5) . .
N5 Cd1 N1 C5 -157.7(5) . .
N4 Cd1 N1 C5 -86.8(5) . .
O3 Cd1 N2 N3 10.2(7) . .
O1 Cd1 N2 N3 93.4(7) . .
N5 Cd1 N2 N3 -109.0(8) . .
N1 Cd1 N2 N3 179.6(8) . .
N4 Cd1 N2 N3 -80.5(7) . .
O3 Cd1 N2 C6 -168.4(5) . .
O1 Cd1 N2 C6 -85.2(6) . .
N5 Cd1 N2 C6 72.5(8) . .
N1 Cd1 N2 C6 1.1(5) . .
N4 Cd1 N2 C6 100.9(6) . .
O3 Cd1 N4 C10 -85.0(6) . .
O1 Cd1 N4 C10 -157.2(6) . .
N2 Cd1 N4 C10 12.7(6) . .
N5 Cd1 N4 C10 -179.7(7) . .
N1 Cd1 N4 C10 83.4(7) . .
O3 Cd1 N4 C14 89.2(5) . .
O1 Cd1 N4 C14 17.1(7) . .
N2 Cd1 N4 C14 -173.1(5) . .
N5 Cd1 N4 C14 -5.4(5) . .
N1 Cd1 N4 C14 -102.4(5) . .
O3 Cd1 N5 C15 -83.6(5) . .
O1 Cd1 N5 C15 -162.9(5) . .
N2 Cd1 N5 C15 36.1(8) . .
N1 Cd1 N5 C15 101.6(5) . .
N4 Cd1 N5 C15 5.6(5) . .
O3 Cd1 N5 N6 88.0(6) . .
O1 Cd1 N5 N6 8.7(6) . .
N2 Cd1 N5 N6 -152.3(6) . .
N1 Cd1 N5 N6 -86.9(6) . .
N4 Cd1 N5 N6 177.2(7) . .
O2 Cd2 N8 C46 -175.7(6) . .
O5 Cd2 N8 C46 -83.2(6) . .
N11 Cd2 N8 C46 48.6(10) . .
N7 Cd2 N8 C46 8.7(6) . .
N10 Cd2 N8 C46 105.1(6) . .
O2 Cd2 N8 N9 -11.4(8) . .
O5 Cd2 N8 N9 81.0(7) . .
N11 Cd2 N8 N9 -147.1(8) . .
N7 Cd2 N8 N9 173.0(8) . .
N10 Cd2 N8 N9 -90.6(7) . .
O2 Cd2 N7 C51 37(3) . .
O5 Cd2 N7 C51 -95.7(8) . .
N8 Cd2 N7 C51 178.3(8) . .
N11 Cd2 N7 C51 15.1(8) . .
N10 Cd2 N7 C51 86.5(8) . .
O2 Cd2 N7 C47 -148(2) . .
O5 Cd2 N7 C47 79.4(6) . .
N8 Cd2 N7 C47 -6.5(6) . .
N11 Cd2 N7 C47 -169.8(7) . .
N10 Cd2 N7 C47 -98.4(6) . .
C5 N1 C1 C2 -0.4(13) . .
Cd1 N1 C1 C2 177.3(7) . .
N1 C1 C2 C3 -0.5(15) . .
C1 C2 C3 C4 2.3(17) . .
C2 C3 C4 C5 -3.0(17) . .
C1 N1 C5 C4 -0.4(12) . .
Cd1 N1 C5 C4 -178.2(6) . .
C1 N1 C5 C6 179.8(7) . .
Cd1 N1 C5 C6 2.0(9) . .
C3 C4 C5 N1 2.1(14) . .
C3 C4 C5 C6 -178.1(9) . .
N3 N2 C6 C7 -0.3(9) . .
Cd1 N2 C6 C7 178.7(5) . .
N3 N2 C6 C5 -179.4(7) . .
Cd1 N2 C6 C5 -0.4(9) . .
N1 C5 C6 N2 -1.0(11) . .
C4 C5 C6 N2 179.1(8) . .
N1 C5 C6 C7 -179.9(8) . .
C4 C5 C6 C7 0.2(14) . .
N2 C6 C7 C8 -0.4(10) . .
C5 C6 C7 C8 178.6(9) . .
C6 C7 C8 N3 0.8(10) . .
C6 N2 N3 C8 0.8(9) . .
Cd1 N2 N3 C8 -177.8(6) . .
C7 C8 N3 N2 -1.1(10) . .
C14 N4 C10 C11 -1.8(12) . .
Cd1 N4 C10 C11 172.5(7) . .
N4 C10 C11 C12 2.8(14) . .
C10 C11 C12 C13 -2.9(14) . .
C11 C12 C13 C14 2.2(13) . .
C10 N4 C14 C13 1.0(10) . .
Cd1 N4 C14 C13 -173.8(5) . .
C10 N4 C14 C15 179.5(6) . .
Cd1 N4 C14 C15 4.7(7) . .
C12 C13 C14 N4 -1.3(11) . .
C12 C13 C14 C15 -179.7(7) . .
N6 N5 C15 C16 0.2(8) . .
Cd1 N5 C15 C16 174.2(6) . .
N6 N5 C15 C14 -179.5(6) . .
Cd1 N5 C15 C14 -5.5(8) . .
N4 C14 C15 N5 0.4(9) . .
C13 C14 C15 N5 178.9(6) . .
N4 C14 C15 C16 -179.2(8) . .
C13 C14 C15 C16 -0.7(13) . .
N5 C15 C16 C17 0.4(11) . .
C14 C15 C16 C17 -179.9(8) . .
C15 C16 C17 N6 -0.9(12) . .
C16 C17 N6 N5 1.1(11) . .
C15 N5 N6 C17 -0.8(8) . .
Cd1 N5 N6 C17 -173.1(6) . .
O2 C19 C20 C26 -71.8(9) . .
O1 C19 C20 C26 105.6(8) . .
O2 C19 C20 C21 107.2(8) . .
O1 C19 C20 C21 -75.3(9) . .
C26 C20 C21 C22 178.2(7) . .
C19 C20 C21 C22 -0.9(11) . .
C26 C20 C21 C26 -1.8(11) . 7_666
C19 C20 C21 C26 179.2(6) . 7_666
C20 C21 C22 C23 179.5(7) . .
C26 C21 C22 C23 -0.6(11) 7_666 .
C21 C22 C23 C24 0.2(12) . 7_666
C23 C24 C25 C26 -0.1(13) 7_666 .
C21 C20 C26 C25 -179.3(7) . .
C19 C20 C26 C25 -0.3(11) . .
C21 C20 C26 C21 1.8(12) . 7_666
C19 C20 C26 C21 -179.2(6) . 7_666
C24 C25 C26 C20 -178.4(8) . .
C24 C25 C26 C21 0.5(11) . 7_666
O4 C27 C28 C29 -86.6(10) . .
O3 C27 C28 C29 92.9(8) . .
O4 C27 C28 C34 94.4(9) . .
O3 C27 C28 C34 -86.1(9) . .
C34 C28 C29 C34 1.3(12) . 5_676
C27 C28 C29 C34 -177.8(6) . 5_676
C34 C28 C29 C30 178.4(7) . .
C27 C28 C29 C30 -0.6(11) . .
C28 C29 C30 C31 -177.3(9) . .
C34 C29 C30 C31 -0.1(12) 5_676 .
C29 C30 C31 C32 -0.5(15) . 5_676
C31 C32 C33 C34 0.2(16) 5_676 .
C32 C33 C34 C28 -178.6(9) . .
C32 C33 C34 C29 0.4(13) . 5_676
C29 C28 C34 C33 177.8(8) . .
C27 C28 C34 C33 -3.2(11) . .
C29 C28 C34 C29 -1.2(11) . 5_676
C27 C28 C34 C29 177.8(6) . 5_676
O6 C35 C36 C42 99.1(11) . .
O5 C35 C36 C42 -83.6(11) . .
O6 C35 C36 C37 -81.3(12) . .
O5 C35 C36 C37 96.1(10) . .
C42 C36 C37 C38 178.2(8) . .
C35 C36 C37 C38 -1.5(12) . .
C42 C36 C37 C42 0.3(14) . 5_776
C35 C36 C37 C42 -179.3(7) . 5_776
C36 C37 C38 C39 -179.6(9) . .
C42 C37 C38 C39 -1.8(14) 5_776 .
C37 C38 C39 C40 -0.3(16) . 5_776
C39 C40 C41 C42 3.7(19) 5_776 .
C37 C36 C42 C41 179.1(8) . .
C35 C36 C42 C41 -1.3(13) . .
C37 C36 C42 C37 -0.3(14) . 5_776
C35 C36 C42 C37 179.3(8) . 5_776
C40 C41 C42 C36 179.1(11) . .
C40 C41 C42 C37 -1.5(15) . 5_776
C46 N8 N9 C44 -0.6(10) . .
Cd2 N8 N9 C44 -166.2(7) . .
N8 N9 C44 C45 0.7(13) . .
N9 C44 C45 C46 -0.5(14) . .
N9 N8 C46 C45 0.3(10) . .
Cd2 N8 C46 C45 169.3(7) . .
N9 N8 C46 C47 -179.2(7) . .
Cd2 N8 C46 C47 -10.2(10) . .
C44 C45 C46 N8 0.1(13) . .
C44 C45 C46 C47 179.5(10) . .
C51 N7 C47 C48 2.0(14) . .
Cd2 N7 C47 C48 -173.4(8) . .
C51 N7 C47 C46 179.3(8) . .
Cd2 N7 C47 C46 3.9(10) . .
N8 C46 C47 N7 4.1(12) . .
C45 C46 C47 N7 -175.2(10) . .
N8 C46 C47 C48 -178.4(9) . .
C45 C46 C47 C48 2.2(16) . .
N7 C47 C48 C49 -1.2(16) . .
C46 C47 C48 C49 -178.5(10) . .
C47 C48 C49 C50 -2(2) . .
C48 C49 C50 C51 3(2) . .
C47 N7 C51 C50 0.1(16) . .
Cd2 N7 C51 C50 175.1(9) . .
C49 C50 C51 N7 -3(2) . .
O2 C19 O1 Cd1 -178.3(5) . .
C20 C19 O1 Cd1 4.5(10) . .
O3 Cd1 O1 C19 116.4(6) . .
N2 Cd1 O1 C19 23.4(7) . .
N5 Cd1 O1 C19 -147.3(6) . .
N1 Cd1 O1 C19 -48.6(6) . .
N4 Cd1 O1 C19 -168.5(5) . .
O1 C19 O2 Cd2 -1.4(10) . .
C20 C19 O2 Cd2 175.8(5) . .
O5 Cd2 O2 C19 -57.1(6) . .
N8 Cd2 O2 C19 30.6(6) . .
N11 Cd2 O2 C19 -167.7(6) . .
N7 Cd2 O2 C19 170(2) . .
N10 Cd2 O2 C19 120.0(6) . .
O4 C27 O3 Cd1 24.3(12) . .
C28 C27 O3 Cd1 -155.1(5) . .
O1 Cd1 O3 C27 -158.1(6) . .
N2 Cd1 O3 C27 -36.8(6) . .
N5 Cd1 O3 C27 121.6(6) . .
N1 Cd1 O3 C27 -78.5(10) . .
N4 Cd1 O3 C27 51.7(6) . .
O6 C35 O5 Cd2 12.5(13) . .
C36 C35 O5 Cd2 -164.7(6) . .
O2 Cd2 O5 C35 -118.3(6) . .
N8 Cd2 O5 C35 127.3(6) . .
N11 Cd2 O5 C35 -31.8(7) . .
N7 Cd2 O5 C35 57.0(6) . .
N10 Cd2 O5 C35 -138.1(17) . .
O2 Cd2 N11 C55 -75.8(5) . .
O5 Cd2 N11 C55 -168.1(5) . .
N8 Cd2 N11 C55 64.6(9) . .
N7 Cd2 N11 C55 101.8(5) . .
N10 Cd2 N11 C55 3.5(5) . .
O2 Cd2 N11 N12 100.5(5) . .
O5 Cd2 N11 N12 8.2(6) . .
N8 Cd2 N11 N12 -119.1(7) . .
N7 Cd2 N11 N12 -81.9(6) . .
N10 Cd2 N11 N12 179.8(6) . .
C55 N11 N12 C53 0.0 . .
Cd2 N11 N12 C53 -176.5(9) . .
N11 N12 C53 C54 0.0 . .
N12 C53 C54 C55 0.0 . .
N12 N11 C55 C54 0.0 . .
Cd2 N11 C55 C54 177.3(6) . .
N12 N11 C55 C56 179.9(3) . .
Cd2 N11 C55 C56 -2.7(7) . .
C53 C54 C55 N11 0.0 . .
C53 C54 C55 C56 -179.9(3) . .
O2 Cd2 N10 C56 84.9(4) . .
O5 Cd2 N10 C56 105.0(18) . .
N8 Cd2 N10 C56 -160.9(4) . .
N11 Cd2 N10 C56 -4.1(4) . .
N7 Cd2 N10 C56 -90.2(5) . .
O2 Cd2 N10 C60 -80.3(5) . .
O5 Cd2 N10 C60 -60.1(19) . .
N8 Cd2 N10 C60 34.0(5) . .
N11 Cd2 N10 C60 -169.2(5) . .
N7 Cd2 N10 C60 104.6(5) . .
C60 N10 C56 C57 0.0 . .
Cd2 N10 C56 C57 -165.7(5) . .
C60 N10 C56 C55 169.9(6) . .
Cd2 N10 C56 C55 4.3(6) . .
N11 C55 C56 N10 -1.1(7) . .
C54 C55 C56 N10 178.8(6) . .
N11 C55 C56 C57 168.6(6) . .
C54 C55 C56 C57 -11.5(6) . .
N10 C56 C57 C58 0.0 . .
C55 C56 C57 C58 -169.5(6) . .
C56 C57 C58 C59 0.0 . .
C57 C58 C59 C60 0.0 . .
C58 C59 C60 N10 0.0 . .
C56 N10 C60 C59 0.0 . .
Cd2 N10 C60 C59 164.4(5) . .
O8 C61 C62 C63 81.8(11) . .
O7 C61 C62 C63 -98.3(11) . .
O8 C61 C62 C68 -98.2(11) . .
O7 C61 C62 C68 81.7(11) . .
C68 C62 C63 C64 180.0(4) . .
C61 C62 C63 C64 0.0(3) . .
C68 C62 C63 C68 8.6(16) . 7_667
C61 C62 C63 C68 -171.4(16) . 7_667
C62 C63 C64 C65 180.0(4) . .
C68 C63 C64 C65 -8.6(17) 7_667 .
C63 C64 C65 C66 8.9(18) . 7_667
C65 C66 C67 C68 -9.1(18) 7_667 .
C66 C67 C68 C63 9.0(18) . 7_667
C66 C67 C68 C62 -179.8(5) . .
C63 C62 C68 C67 -179.9(4) . .
C61 C62 C68 C67 0.0(6) . .
C63 C62 C68 C63 -8.6(16) . 7_667
C61 C62 C68 C63 171.4(16) . 7_667
